data_8000162
loop_
_publ_author_name
'Zhao, Yongnan'
'Yang, Yang'
'Yang, Xiaoqin'
'Guo, Wenjun'

_publ_section_title
;
 A New Open-structured Titanophosphate with Intersecting 12-Ring Channels
;
_journal_issue 3
_journal_name_full 'Chemistry Letters'
_journal_page_first 456
_journal_paper_doi 10.1246/cl.2007.456
_journal_volume 36
_journal_year 2007
_chemical_formula_sum 'C0 H10 N O14 P3 Ti2'
_chemical_formula_weight 436.80
_space_group_IT_number 52
_symmetry_space_group_name_Hall '-P 2a 2bc'
_symmetry_space_group_name_H-M 'P n n a'
_atom_sites_solution_hydrogens geom
_atom_sites_solution_primary direct
_atom_sites_solution_secondary difmap
_audit_creation_method SHELXL-97
_cell_angle_alpha 90.00
_cell_angle_beta 90.00
_cell_angle_gamma 90.00
_cell_formula_units_Z 4
_cell_length_a 12.809(3)
_cell_length_b 9.3747(19)
_cell_length_c 11.205(2)
_cell_measurement_temperature 293(2)
_cell_volume 1345.5(5)
_computing_structure_refinement 'SHELXL-97 (Sheldrick, 1997)'
_computing_structure_solution 'SHELXS-97 (Sheldrick, 1990)'
_diffrn_ambient_temperature 293(2)
_diffrn_measured_fraction_theta_full 0.979
_diffrn_measured_fraction_theta_max 0.979
_diffrn_radiation_monochromator graphite
_diffrn_radiation_source 'fine-focus sealed tube'
_diffrn_radiation_type MoK\a
_diffrn_radiation_wavelength 0.71073
_diffrn_reflns_av_R_equivalents 0.0753
_diffrn_reflns_av_sigmaI/netI 0.0532
_diffrn_reflns_limit_h_max 16
_diffrn_reflns_limit_h_min -16
_diffrn_reflns_limit_k_max 11
_diffrn_reflns_limit_k_min -12
_diffrn_reflns_limit_l_max 14
_diffrn_reflns_limit_l_min -14
_diffrn_reflns_number 10458
_diffrn_reflns_theta_full 27.48
_diffrn_reflns_theta_max 27.48
_diffrn_reflns_theta_min 3.25
_exptl_absorpt_coefficient_mu 1.614
_exptl_absorpt_correction_T_max 0.9093
_exptl_absorpt_correction_T_min 0.7384
_exptl_crystal_density_diffrn 2.156
_exptl_crystal_density_method 'not measured'
_exptl_crystal_F_000 872
_exptl_crystal_size_max 0.20
_exptl_crystal_size_mid 0.12
_exptl_crystal_size_min 0.06
_refine_diff_density_max 0.943
_refine_diff_density_min -0.796
_refine_diff_density_rms 0.151
_refine_ls_extinction_method none
_refine_ls_goodness_of_fit_ref 1.099
_refine_ls_hydrogen_treatment mixed
_refine_ls_matrix_type full
_refine_ls_number_parameters 107
_refine_ls_number_reflns 1523
_refine_ls_number_restraints 0
_refine_ls_restrained_S_all 1.099
_refine_ls_R_factor_all 0.0646
_refine_ls_R_factor_gt 0.0527
_refine_ls_shift/su_max 0.000
_refine_ls_shift/su_mean 0.000
_refine_ls_structure_factor_coef Fsqd
_refine_ls_weighting_details 'calc w=1/[\s^2^(Fo^2^)+(0.0558P)^2^+4.5394P] where P=(Fo^2^+2Fc^2^)/3'
_refine_ls_weighting_scheme calc
_refine_ls_wR_factor_gt 0.1293
_refine_ls_wR_factor_ref 0.1368
_reflns_number_gt 1247
_reflns_number_total 1523
_reflns_threshold_expression >2sigma(I)
_cod_data_source_file 36-456sup1.cif
_cod_data_source_block TJPU-2
_cod_database_code 8000162

loop_
_symmetry_equiv_pos_as_xyz
'x, y, z'
'-x+1/2, -y, z'
'-x+1/2, y+1/2, -z+1/2'
'x, -y+1/2, -z+1/2'
'-x, -y, -z'
'x-1/2, y, -z'
'x-1/2, -y-1/2, z-1/2'
'-x, y-1/2, z-1/2'

loop_
_atom_site_label
_atom_site_type_symbol
_atom_site_fract_x
_atom_site_fract_y
_atom_site_fract_z
_atom_site_U_iso_or_equiv
_atom_site_adp_type
_atom_site_occupancy
_atom_site_symmetry_multiplicity
_atom_site_calc_flag
_atom_site_refinement_flags
Ti1 Ti 0.25971(7) 0.7500 0.7500 0.0134(3) Uani 1 2 d S
Ti2 Ti 0.5000 0.5000 0.5000 0.0195(3) Uani 1 2 d S
P1 P 0.2500 0.5000 0.53328(12) 0.0127(3) Uani 1 2 d S
P2 P 0.42461(8) 0.48571(10) 0.79702(8) 0.0126(3) Uani 1 1 d .
O1 O 0.3462(2) 0.4850(3) 0.4543(3) 0.0226(7) Uani 1 1 d .
O2 O 0.2630(2) 0.6333(3) 0.6102(3) 0.0205(6) Uani 1 1 d .
O3 O 0.3748(2) 0.6321(3) 0.8201(3) 0.0203(6) Uani 1 1 d .
O4 O 0.1582(2) 0.6298(3) 0.8224(3) 0.0218(7) Uani 1 1 d .
O5 O 0.4669(3) 0.4729(4) 0.6719(3) 0.0288(8) Uani 1 1 d .
O6 O 0.5141(2) 0.4637(4) 0.8858(3) 0.0274(7) Uani 1 1 d .
H6 H 0.5570 0.5079 0.9305 0.041 Uiso 1 1 d R
O7 O 0.4872(3) 0.7173(4) 0.5191(3) 0.0329(8) Uani 1 1 d .
H7A H 0.4431 0.7570 0.5650 0.049 Uiso 1 1 d R
H7B H 0.5110 0.7739 0.4664 0.049 Uiso 1 1 d R
N1 N 0.691(5) 0.632(5) 0.923(3) 0.049(6) Uani 0.13 1 d P
N1A N 0.704(5) 0.625(5) 0.882(3) 0.049(6) Uani 0.13 1 d P
N1B N 0.802(3) 0.732(5) 0.768(3) 0.049(6) Uani 0.13 1 d P
N1C N 0.700(4) 0.692(4) 0.800(3) 0.049(6) Uani 0.13 1 d P

loop_
_atom_site_aniso_label
_atom_site_aniso_U_11
_atom_site_aniso_U_22
_atom_site_aniso_U_33
_atom_site_aniso_U_23
_atom_site_aniso_U_13
_atom_site_aniso_U_12
Ti1 0.0141(5) 0.0084(5) 0.0178(5) 0.0006(3) 0.000 0.000
Ti2 0.0135(5) 0.0295(6) 0.0156(5) 0.0033(4) 0.0047(4) 0.0027(4)
P1 0.0126(6) 0.0123(7) 0.0132(7) 0.000 0.000 0.0009(5)
P2 0.0112(5) 0.0122(5) 0.0145(5) 0.0019(3) 0.0003(3) 0.0000(4)
O1 0.0155(14) 0.0335(18) 0.0186(14) -0.0034(12) 0.0050(12) 0.0020(12)
O2 0.0242(14) 0.0141(15) 0.0231(15) -0.0059(11) 0.0002(11) 0.0012(12)
O3 0.0205(15) 0.0108(14) 0.0295(16) -0.0025(11) -0.0068(12) 0.0018(11)
O4 0.0240(15) 0.0180(15) 0.0235(15) 0.0012(11) -0.0038(12) -0.0078(12)
O5 0.0266(17) 0.0384(19) 0.0213(16) 0.0052(13) 0.0103(13) 0.0067(15)
O6 0.0173(14) 0.0310(17) 0.0339(17) 0.0058(14) -0.0092(13) 0.0020(13)
O7 0.0377(19) 0.0263(18) 0.0348(19) 0.0011(14) 0.0188(15) 0.0016(15)
N1 0.101(16) 0.035(10) 0.011(12) -0.010(8) 0.000(12) -0.020(10)
N1A 0.101(16) 0.035(10) 0.011(12) -0.010(8) 0.000(12) -0.020(10)
N1B 0.101(16) 0.035(10) 0.011(12) -0.010(8) 0.000(12) -0.020(10)
N1C 0.101(16) 0.035(10) 0.011(12) -0.010(8) 0.000(12) -0.020(10)

loop_
_atom_type_symbol
_atom_type_description
_atom_type_scat_dispersion_real
_atom_type_scat_dispersion_imag
_atom_type_scat_source
C C 0.0033 0.0016 'International Tables Vol C Tables 4.2.6.8 and 6.1.1.4'
H H 0.0000 0.0000 'International Tables Vol C Tables 4.2.6.8 and 6.1.1.4'
N N 0.0061 0.0033 'International Tables Vol C Tables 4.2.6.8 and 6.1.1.4'
O O 0.0106 0.0060 'International Tables Vol C Tables 4.2.6.8 and 6.1.1.4'
P P 0.1023 0.0942 'International Tables Vol C Tables 4.2.6.8 and 6.1.1.4'
Ti Ti 0.2776 0.4457 'International Tables Vol C Tables 4.2.6.8 and 6.1.1.4'

loop_
_geom_angle_atom_site_label_1
_geom_angle_atom_site_label_2
_geom_angle_atom_site_label_3
_geom_angle
_geom_angle_site_symmetry_1
_geom_angle_site_symmetry_3
O4 Ti1 O4 93.77(19) 4_566 .
O4 Ti1 O2 90.28(13) 4_566 .
O4 Ti1 O2 91.47(13) . .
O4 Ti1 O2 91.47(13) 4_566 4_566
O4 Ti1 O2 90.28(13) . 4_566
O2 Ti1 O2 177.45(18) . 4_566
O4 Ti1 O3 90.51(13) 4_566 4_566
O4 Ti1 O3 175.71(13) . 4_566
O2 Ti1 O3 88.76(12) . 4_566
O2 Ti1 O3 89.37(12) 4_566 4_566
O4 Ti1 O3 175.71(13) 4_566 .
O4 Ti1 O3 90.51(13) . .
O2 Ti1 O3 89.37(12) . .
O2 Ti1 O3 88.76(12) 4_566 .
O3 Ti1 O3 85.21(17) 4_566 .
O5 Ti2 O5 180.000(1) 5_666 .
O5 Ti2 O1 88.36(13) 5_666 .
O5 Ti2 O1 91.64(13) . .
O5 Ti2 O1 91.64(13) 5_666 5_666
O5 Ti2 O1 88.36(13) . 5_666
O1 Ti2 O1 180.00(16) . 5_666
O5 Ti2 O7 89.49(13) 5_666 .
O5 Ti2 O7 90.51(13) . .
O1 Ti2 O7 90.99(13) . .
O1 Ti2 O7 89.01(13) 5_666 .
O5 Ti2 O7 90.51(13) 5_666 5_666
O5 Ti2 O7 89.49(13) . 5_666
O1 Ti2 O7 89.01(13) . 5_666
O1 Ti2 O7 90.99(13) 5_666 5_666
O7 Ti2 O7 180.0 . 5_666
O1 P1 O1 108.9(2) 2_565 .
O1 P1 O2 109.92(16) 2_565 .
O1 P1 O2 108.38(16) . .
O1 P1 O2 108.38(16) 2_565 2_565
O1 P1 O2 109.92(16) . 2_565
O2 P1 O2 111.3(2) . 2_565
O5 P2 O6 108.89(19) . .
O5 P2 O3 112.15(18) . .
O6 P2 O3 108.81(18) . .
O5 P2 O4 111.26(18) . 2_565
O6 P2 O4 107.51(18) . 2_565
O3 P2 O4 108.09(17) . 2_565
P1 O1 Ti2 128.93(18) . .
P1 O2 Ti1 158.2(2) . .
P2 O3 Ti1 137.17(18) . .
P2 O4 Ti1 143.85(19) 2_565 .
P2 O5 Ti2 165.2(2) . .
P2 O6 H6 143.1 . .
Ti2 O7 H7A 123.4 . .
Ti2 O7 H7B 121.2 . .
H7A O7 H7B 112.7 . .
N1B N1B N1C 111(2) 4_566 .
N1B N1B N1C 51(2) 4_566 4_566
N1C N1B N1C 60(4) . 4_566
N1A N1C N1B 108(5) . .
N1A N1C N1 14(4) . .
N1B N1C N1 114(4) . .
N1A N1C N1C 170(4) . 4_566
N1B N1C N1C 68(2) . 4_566
N1 N1C N1C 158(4) . 4_566
N1A N1C N1B 125(5) . 4_566
N1B N1C N1B 17(2) . 4_566
N1 N1C N1B 130(4) . 4_566
N1C N1C N1B 51.3(19) 4_566 4_566

loop_
_geom_bond_atom_site_label_1
_geom_bond_atom_site_label_2
_geom_bond_distance
_geom_bond_site_symmetry_2
Ti1 O4 1.902(3) 4_566
Ti1 O4 1.902(3) .
Ti1 O2 1.910(3) .
Ti1 O2 1.910(3) 4_566
Ti1 O3 2.003(3) 4_566
Ti1 O3 2.003(3) .
Ti2 O5 1.988(3) 5_666
Ti2 O5 1.988(3) .
Ti2 O1 2.041(3) .
Ti2 O1 2.041(3) 5_666
Ti2 O7 2.055(3) .
Ti2 O7 2.055(3) 5_666
P1 O1 1.523(3) 2_565
P1 O1 1.523(3) .
P1 O2 1.528(3) .
P1 O2 1.528(3) 2_565
P2 O5 1.508(3) .
P2 O6 1.532(3) .
P2 O3 1.535(3) .
P2 O4 1.542(3) 2_565
O4 P2 1.542(3) 2_565
O6 H6 0.8505 .
O7 H7A 0.8500 .
O7 H7B 0.8500 .
N1 N1C 1.49(5) .
N1A N1C 1.11(5) .
N1B N1B 0.53(7) 4_566
N1B N1C 1.41(6) .
N1B N1C 1.68(6) 4_566
N1C N1C 1.57(7) 4_566
N1C N1B 1.68(6) 4_566
